data_1544414
loop_
_publ_author_name
'Sata, M.'
'Kono, Y.'
'Jin, T.'

_publ_section_title
;
 Structural characterization and ion conductivity of MCa2NaNb4O13
 (M=Rb,Na) with four units of perovskite layer
;
_journal_name_full 'Journal of the Ceramic Society of Japan'
_journal_page_first 980
_journal_page_last 984
_journal_volume 101
_journal_year 1993
_chemical_formula_sum 'Ca2 H3.4 Na2 Nb4 O14.7'
_chemical_name_common NaCa2NaNb4O13*1.7H2O
_space_group_IT_number 139
_space_group_name_H-M_alt 'I 4/m m m'
_symmetry_space_group_name_Hall '-I 4 2'
_symmetry_space_group_name_H-M 'I 4/m m m'
_cell_angle_alpha 90
_cell_angle_beta 90
_cell_angle_gamma 90
_cell_formula_units_Z 2
_cell_length_a 3.8740(1)
_cell_length_b 3.8740(1)
_cell_length_c 41.6050(2)
_cell_volume 624.40(2)
_cod_data_source_file Na2Ca2Nb4O131.7H2O.cif
_cod_data_source_block NaCa2NaNb4O13*1.7H2O
_cod_original_formula_sum 'Na2 Ca2 Nb4 O14.7 H3.4'
_cod_database_code 1544414

loop_
_space_group_symop_operation_xyz
'x, y, z'
'-x, -y, -z'
'-x, -y, z'
'x, y, -z'
'-y, x, z'
'y, -x, -z'
'y, -x, z'
'-y, x, -z'
'-x, y, -z'
'x, -y, z'
'x, -y, -z'
'-x, y, z'
'y, x, -z'
'-y, -x, z'
'-y, -x, -z'
'y, x, z'
'x+1/2, y+1/2, z+1/2'
'-x+1/2, -y+1/2, -z+1/2'
'-x+1/2, -y+1/2, z+1/2'
'x+1/2, y+1/2, -z+1/2'
'-y+1/2, x+1/2, z+1/2'
'y+1/2, -x+1/2, -z+1/2'
'y+1/2, -x+1/2, z+1/2'
'-y+1/2, x+1/2, -z+1/2'
'-x+1/2, y+1/2, -z+1/2'
'x+1/2, -y+1/2, z+1/2'
'x+1/2, -y+1/2, -z+1/2'
'-x+1/2, y+1/2, z+1/2'
'y+1/2, x+1/2, -z+1/2'
'-y+1/2, -x+1/2, z+1/2'
'-y+1/2, -x+1/2, -z+1/2'
'y+1/2, x+1/2, z+1/2'

loop_
_atom_site_label
_atom_site_occupancy
_atom_site_fract_x
_atom_site_fract_y
_atom_site_fract_z
_atom_site_adp_type
_atom_site_B_iso_or_equiv
_atom_site_type_symbol
Na1 0.5000 0.000000 0.000000 0.2750(10) Biso 1.000000 Na
CaNa1 0.6667 0.000000 0.000000 0.3989(4) Biso 0.200000 Ca
CaNa1 0.3333 0.000000 0.000000 0.3989(4) Biso 0.200000 Na
CaNa2 0.6667 0.000000 0.000000 0.500000 Biso 0.200000 Ca
CaNa2 0.3333 0.000000 0.000000 0.500000 Biso 0.200000 Na
Nb1 1.0 0.000000 0.000000 0.0481(2) Biso 0.100000 Nb
Nb2 1.0 0.000000 0.000000 0.14900(10) Biso 0.100000 Nb
O1 1.0 0.000000 0.000000 0.000000 Biso 2.800000 O
O2 1.0 0.000000 0.500000 0.0471(9) Biso 2.800000 O
O3 1.0 0.000000 0.000000 0.0890(10) Biso 2.800000 O
O4 1.0 0.000000 0.500000 0.1384(8) Biso 2.800000 O
O5 1.0 0.000000 0.000000 0.1910(10) Biso 2.800000 O
Ow 0.4250 0.000000 0.500000 0.2720(10) Biso 1.000000 O
